data_4060137
_journal_name_full Organometallics
_journal_paper_doi 10.1021/om0492606
_journal_year 2005
_chemical_formula_sum 'C20 H24 N O S Yb'
_chemical_formula_weight 499.50
_space_group_IT_number 2
_symmetry_cell_setting triclinic
_symmetry_space_group_name_Hall '-P 1'
_symmetry_space_group_name_H-M 'P -1'
_atom_sites_solution_hydrogens geom
_atom_sites_solution_primary direct
_atom_sites_solution_secondary difmap
_cell_angle_alpha 84.112(4)
_cell_angle_beta 83.848(4)
_cell_angle_gamma 89.238(4)
_cell_formula_units_Z 2
_cell_length_a 7.768(2)
_cell_length_b 8.653(3)
_cell_length_c 14.462(4)
_cell_measurement_reflns_used 886
_cell_measurement_temperature 298(2)
_cell_measurement_theta_max 24.963
_cell_measurement_theta_min 2.366
_cell_volume 961.4(5)
_diffrn_ambient_temperature 298(2)
_diffrn_detector_area_resol_mean ?
_diffrn_measurement_device_type 'CCD area detector'
_diffrn_measurement_method 'phi and omega scans'
_diffrn_radiation_monochromator graphite
_diffrn_radiation_source 'fine-focus sealed tube'
_diffrn_radiation_type MoK\a
_diffrn_radiation_wavelength 0.71073
_diffrn_reflns_av_R_equivalents 0.0201
_diffrn_reflns_av_sigmaI/netI 0.0480
_diffrn_reflns_limit_h_max 9
_diffrn_reflns_limit_h_min -8
_diffrn_reflns_limit_k_max 8
_diffrn_reflns_limit_k_min -10
_diffrn_reflns_limit_l_max 17
_diffrn_reflns_limit_l_min -17
_diffrn_reflns_number 4432
_diffrn_reflns_theta_max 26.01
_diffrn_reflns_theta_min 1.42
_diffrn_standards_decay_% 3.60
_diffrn_standards_interval_count ?
_diffrn_standards_interval_time ?
_diffrn_standards_number ?
_exptl_absorpt_coefficient_mu 4.978
_exptl_absorpt_correction_T_max 0.7889
_exptl_absorpt_correction_T_min 0.6359
_exptl_absorpt_correction_type none
_exptl_absorpt_process_details ?
_exptl_crystal_colour ?
_exptl_crystal_density_diffrn 1.726
_exptl_crystal_density_meas ?
_exptl_crystal_density_method 'not measured'
_exptl_crystal_description ?
_exptl_crystal_F_000 490
_exptl_crystal_size_max 0.10
_exptl_crystal_size_mid 0.08
_exptl_crystal_size_min 0.05
_refine_ls_extinction_coef ?
_refine_ls_extinction_method none
_refine_ls_goodness_of_fit_ref 0.988
_refine_ls_hydrogen_treatment mixed
_refine_ls_matrix_type full
_refine_ls_number_parameters 217
_refine_ls_number_reflns 3709
_refine_ls_number_restraints 0
_refine_ls_restrained_S_all 0.988
_refine_ls_R_factor_all 0.0410
_refine_ls_R_factor_gt 0.0338
_refine_ls_shift/su_max 0.000
_refine_ls_shift/su_mean 0.000
_refine_ls_structure_factor_coef Fsqd
_refine_ls_weighting_details 'calc w=1/[\s^2^(Fo^2^)+(0.0420P)^2^+0.0000P] where P=(Fo^2^+2Fc^2^)/3'
_refine_ls_weighting_scheme calc
_refine_ls_wR_factor_gt 0.0779
_refine_ls_wR_factor_ref 0.0796
_reflns_number_gt 3183
_reflns_number_total 3709
_reflns_threshold_expression >2sigma(I)
_cod_depositor_comments
;
The following automatic conversions were performed:
'_symmetry_cell_setting' value 'Triclinic' changed to 'triclinic'
according to '/home/saulius/struct/CIF-dictionaries/cif_core.dic'
dictionary named 'cif_core.dic' version 2.4.1 from 2010-06-29.

Automatic conversion script
Id: cif_fix_enum 1527 2010-12-29 10:47:43Z saulius 
;
_cod_original_sg_symbol_H-M P-1
_cod_database_code 4060137

loop_
_symmetry_equiv_pos_as_xyz
'x, y, z'
'-x, -y, -z'

loop_
_atom_site_label
_atom_site_type_symbol
_atom_site_fract_x
_atom_site_fract_y
_atom_site_fract_z
_atom_site_U_iso_or_equiv
_atom_site_adp_type
_atom_site_occupancy
_atom_site_symmetry_multiplicity
_atom_site_calc_flag
_atom_site_refinement_flags
_atom_site_disorder_assembly
_atom_site_disorder_group
Yb1 Yb 0.99089(3) 0.82432(3) 0.247518(17) 0.03915(10) Uani 1 1 d . . .
S1 S 0.9661(2) 1.12602(17) 0.19991(11) 0.0470(4) Uani 1 1 d . . .
N1 N 0.2638(8) 1.3030(7) 0.3682(4) 0.0691(17) Uani 1 1 d . . .
H1B H 0.1776 1.2964 0.3361 0.083 Uiso 1 1 calc R . .
H1C H 0.2473 1.3318 0.4236 0.083 Uiso 1 1 calc R . .
C1 C 0.9225(11) 0.6319(8) 0.3963(4) 0.062(2) Uani 1 1 d . . .
H1A H 0.9585 0.5227 0.4031 0.075 Uiso 1 1 calc R . .
C2 C 1.0123(10) 0.7559(9) 0.4241(4) 0.065(2) Uani 1 1 d . . .
H2A H 1.1193 0.7478 0.4545 0.078 Uiso 1 1 calc R . .
C3 C 0.9026(10) 0.8860(8) 0.4182(4) 0.0585(18) Uani 1 1 d . . .
H3A H 0.9216 0.9850 0.4429 0.070 Uiso 1 1 calc R . .
C4 C 0.7516(10) 0.8407(8) 0.3883(4) 0.0544(17) Uani 1 1 d . . .
H4A H 0.6465 0.9044 0.3864 0.065 Uiso 1 1 calc R . .
C5 C 0.7606(10) 0.6846(8) 0.3760(4) 0.0548(17) Uani 1 1 d . . .
H5A H 0.6643 0.6199 0.3642 0.066 Uiso 1 1 calc R . .
C6 C 1.2790(9) 0.6701(8) 0.2398(6) 0.066(2) Uani 1 1 d . . .
H6A H 1.3148 0.5946 0.2894 0.079 Uiso 1 1 calc R . .
C7 C 1.3253(8) 0.8286(8) 0.2262(5) 0.0595(18) Uani 1 1 d . . .
H7A H 1.3990 0.8807 0.2643 0.071 Uiso 1 1 calc R . .
C8 C 1.2787(8) 0.8878(8) 0.1404(5) 0.0542(17) Uani 1 1 d . . .
H8A H 1.3112 0.9904 0.1087 0.065 Uiso 1 1 calc R . .
C9 C 1.2034(9) 0.7716(10) 0.1003(5) 0.067(2) Uani 1 1 d . . .
H9A H 1.1738 0.7780 0.0358 0.080 Uiso 1 1 calc R . .
C10 C 1.2033(10) 0.6341(9) 0.1631(7) 0.080(3) Uani 1 1 d . . .
H10A H 1.1753 0.5295 0.1491 0.097 Uiso 1 1 calc R . .
C11 C 0.7586(7) 1.1853(6) 0.2499(4) 0.0373(12) Uani 1 1 d . . .
C12 C 0.7358(9) 1.2391(6) 0.3373(4) 0.0466(15) Uani 1 1 d . . .
H12A H 0.8316 1.2493 0.3695 0.056 Uiso 1 1 calc R . .
C13 C 0.5737(9) 1.2780(7) 0.3777(4) 0.0507(16) Uani 1 1 d . . .
H13A H 0.5617 1.3118 0.4371 0.061 Uiso 1 1 calc R . .
C14 C 0.4290(8) 1.2671(7) 0.3306(4) 0.0474(15) Uani 1 1 d . . .
C15 C 0.4542(8) 1.2210(7) 0.2417(5) 0.0491(15) Uani 1 1 d . . .
H15A H 0.3600 1.2175 0.2073 0.059 Uiso 1 1 calc R . .
C16 C 0.6151(8) 1.1801(6) 0.2028(4) 0.0421(14) Uani 1 1 d . . .
H16A H 0.6272 1.1480 0.1429 0.051 Uiso 1 1 calc R . .
O1 O 0.7967(6) 0.7370(4) 0.1567(3) 0.0468(10) Uani 1 1 d . . .
C17 C 0.7413(10) 0.5761(7) 0.1612(5) 0.0623(19) Uani 1 1 d . . .
H17A H 0.8300 0.5064 0.1839 0.075 Uiso 1 1 calc R . .
H17B H 0.6355 0.5590 0.2030 0.075 Uiso 1 1 calc R . .
C18 C 0.7128(15) 0.5493(9) 0.0674(5) 0.099(3) Uani 1 1 d . . .
H18A H 0.8076 0.4891 0.0399 0.119 Uiso 1 1 calc R . .
H18B H 0.6063 0.4918 0.0680 0.119 Uiso 1 1 calc R . .
C19 C 0.7018(13) 0.6970(9) 0.0137(5) 0.081(3) Uani 1 1 d . . .
H19A H 0.5848 0.7145 -0.0028 0.097 Uiso 1 1 calc R . .
H19B H 0.7797 0.6995 -0.0435 0.097 Uiso 1 1 calc R . .
C20 C 0.7495(9) 0.8180(7) 0.0699(4) 0.0532(16) Uani 1 1 d . . .
H20A H 0.8464 0.8782 0.0377 0.064 Uiso 1 1 calc R . .
H20B H 0.6527 0.8876 0.0822 0.064 Uiso 1 1 calc R . .

loop_
_atom_site_aniso_label
_atom_site_aniso_U_11
_atom_site_aniso_U_22
_atom_site_aniso_U_33
_atom_site_aniso_U_23
_atom_site_aniso_U_13
_atom_site_aniso_U_12
Yb1 0.03994(16) 0.04105(16) 0.03675(15) -0.00665(10) -0.00310(10) 0.00211(10)
S1 0.0383(8) 0.0398(8) 0.0593(10) -0.0018(7) 0.0075(7) 0.0026(6)
N1 0.060(4) 0.076(4) 0.063(4) 0.008(3) 0.012(3) 0.034(3)
C1 0.103(6) 0.038(4) 0.040(4) 0.006(3) 0.008(4) 0.008(4)
C2 0.070(5) 0.093(6) 0.033(3) 0.005(3) -0.017(3) 0.013(4)
C3 0.091(6) 0.058(4) 0.029(3) -0.012(3) -0.007(3) -0.001(4)
C4 0.067(5) 0.056(4) 0.037(3) -0.008(3) 0.009(3) 0.010(3)
C5 0.068(5) 0.057(4) 0.036(3) -0.001(3) 0.007(3) -0.017(3)
C6 0.051(4) 0.052(4) 0.088(6) 0.009(4) 0.006(4) 0.023(3)
C7 0.034(3) 0.074(5) 0.070(5) -0.004(4) -0.007(3) 0.000(3)
C8 0.040(4) 0.059(4) 0.058(4) 0.003(3) 0.011(3) 0.005(3)
C9 0.055(4) 0.090(6) 0.055(4) -0.023(4) 0.010(3) 0.010(4)
C10 0.060(5) 0.059(5) 0.121(8) -0.041(5) 0.022(5) 0.018(4)
C11 0.039(3) 0.028(3) 0.043(3) 0.000(2) 0.001(3) 0.003(2)
C12 0.057(4) 0.039(3) 0.045(3) -0.002(3) -0.015(3) 0.002(3)
C13 0.066(4) 0.048(4) 0.037(3) -0.005(3) 0.003(3) 0.012(3)
C14 0.054(4) 0.036(3) 0.047(4) 0.007(3) 0.009(3) 0.009(3)
C15 0.042(4) 0.047(4) 0.057(4) 0.001(3) -0.008(3) 0.003(3)
C16 0.050(4) 0.036(3) 0.041(3) -0.007(2) -0.003(3) 0.000(3)
O1 0.060(3) 0.043(2) 0.040(2) -0.0065(17) -0.011(2) -0.0077(19)
C17 0.082(5) 0.041(4) 0.067(5) 0.000(3) -0.022(4) -0.013(3)
C18 0.187(11) 0.055(5) 0.063(5) -0.013(4) -0.039(6) -0.024(6)
C19 0.124(8) 0.073(5) 0.048(4) 0.000(4) -0.027(5) -0.022(5)
C20 0.063(4) 0.054(4) 0.043(4) 0.004(3) -0.017(3) 0.001(3)
